data_4333991
loop_
_publ_author_name
'T. Thao Tran'
'P. Shiv Halasyamani'

_publ_contact_author_address
;
Department of Chemistry
University of Houston
Houston, Texas
77204-5003
USA
;
_publ_contact_author_email psh@uh.edu
_publ_contact_author_fax 1-713-743-0796
_publ_contact_author_name 'P. Shiv Halasyamani'
_publ_contact_author_phone 1-832-775-8696
_publ_section_title
;
 New Fluoride Carbonates: Centrosymmetric KPb2(CO3)2F and
 Noncentrosymmetric K2.70Pb5.15(CO3)5F3
;
_journal_name_full 'Inorganic Chemistry'
_journal_page_first 2466
_journal_page_last 2473
_journal_paper_doi 10.1021/ic302357h
_journal_volume 52
_journal_year 2013
_chemical_absolute_configuration unk
_chemical_formula_sum 'C5 F3 K2.7 O15 Pb5.15'
_chemical_formula_weight 1529.65
_chemical_name_systematic
;
 ?
;
_space_group_IT_number 187
_symmetry_cell_setting hexagonal
_symmetry_space_group_name_Hall 'P -6 2'
_symmetry_space_group_name_H-M 'P -6 m 2'
_atom_sites_solution_hydrogens none
_atom_sites_solution_primary direct
_atom_sites_solution_secondary difmap
_cell_angle_alpha 90.00
_cell_angle_beta 90.00
_cell_angle_gamma 120.00
_cell_formula_units_Z 1
_cell_length_a 5.3123(5)
_cell_length_b 5.3123(5)
_cell_length_c 18.6203(17)
_cell_measurement_reflns_used 2002
_cell_measurement_temperature 301(2)
_cell_measurement_theta_max 27.35
_cell_measurement_theta_min 2.19
_cell_volume 455.07(7)
_computing_cell_refinement 'SAINT v7.12A (Bruker-Nonius, 2004)'
_computing_data_collection 'APEX2 v1.0-27 (Bruker-Nonius, 2005)'
_computing_data_reduction 'SAINT v7.12A (Bruker-Nonius, 2004)'
_computing_structure_refinement 'SHELXL v6.12 (G.M. Sheldrick, 2001)'
_computing_structure_solution 'SHELXS v6.12 (G.M. Sheldrick, 2001)'
_diffrn_ambient_temperature 301(2)
_diffrn_detector_area_resol_mean 4K
_diffrn_measured_fraction_theta_full 0.993
_diffrn_measured_fraction_theta_max 0.993
_diffrn_measurement_device_type 'Bruker APEX II CCD'
_diffrn_measurement_method CCD
_diffrn_radiation_monochromator graphite
_diffrn_radiation_source 'fine-focus sealed tube'
_diffrn_radiation_type MoK\a
_diffrn_radiation_wavelength 0.71073
_diffrn_reflns_av_R_equivalents 0.0478
_diffrn_reflns_av_sigmaI/netI 0.0127
_diffrn_reflns_limit_h_max 0
_diffrn_reflns_limit_h_min -5
_diffrn_reflns_limit_k_max 6
_diffrn_reflns_limit_k_min 0
_diffrn_reflns_limit_l_max 23
_diffrn_reflns_limit_l_min 0
_diffrn_reflns_number 2776
_diffrn_reflns_theta_full 27.35
_diffrn_reflns_theta_max 27.35
_diffrn_reflns_theta_min 2.19
_diffrn_standards_decay_% 0.0
_exptl_absorpt_coefficient_mu 48.194
_exptl_absorpt_correction_T_max 0.9863
_exptl_absorpt_correction_T_min 0.5665
_exptl_absorpt_correction_type empirical
_exptl_absorpt_process_details 'SAINT v7.12A'
_exptl_crystal_colour Colorless
_exptl_crystal_density_diffrn 5.582
_exptl_crystal_description column
_exptl_crystal_F_000 651
_exptl_crystal_size_max 0.10
_exptl_crystal_size_mid 0.10
_exptl_crystal_size_min 0.05
_refine_diff_density_max 1.404
_refine_diff_density_min -2.320
_refine_diff_density_rms 0.208
_refine_ls_abs_structure_details 'Flack H D (1983), Acta Cryst. A39, 876-881'
_refine_ls_abs_structure_Flack 0.012(18)
_refine_ls_extinction_coef 0.0068(5)
_refine_ls_extinction_expression Fc^*^=kFc[1+0.001xFc^2^\l^3^/sin(2\q)]^-1/4^
_refine_ls_extinction_method SHELXL
_refine_ls_goodness_of_fit_ref 1.159
_refine_ls_hydrogen_treatment none
_refine_ls_matrix_type full
_refine_ls_number_parameters 44
_refine_ls_number_reflns 470
_refine_ls_number_restraints 0
_refine_ls_restrained_S_all 1.159
_refine_ls_R_factor_all 0.0210
_refine_ls_R_factor_gt 0.0207
_refine_ls_shift/su_max 0.000
_refine_ls_shift/su_mean 0.000
_refine_ls_structure_factor_coef Fsqd
_refine_ls_weighting_details 'calc w=1/[\s^2^(Fo^2^)+(0.0423P)^2^+0.3300P] where P=(Fo^2^+2Fc^2^)/3'
_refine_ls_weighting_scheme calc
_refine_ls_wR_factor_gt 0.0598
_refine_ls_wR_factor_ref 0.0600
_reflns_number_gt 467
_reflns_number_total 470
_reflns_threshold_expression >2sigma(I)
_cod_data_source_file ic302357h_si_003_2.cif
_cod_data_source_block K2.70Pb5.15(CO3)5F3
_cod_original_formula_sum 'C5 F3 K2.70 O15 Pb5.15'
_cod_database_code 4333991

loop_
_symmetry_equiv_pos_as_xyz
'x, y, z'
'-y, x-y, z'
'-x+y, -x, z'
'x, y, -z'
'-y, x-y, -z'
'-x+y, -x, -z'
'-y, -x, z'
'-x+y, y, z'
'x, x-y, z'
'-y, -x, -z'
'-x+y, y, -z'
'x, x-y, -z'

loop_
_atom_site_label
_atom_site_type_symbol
_atom_site_fract_x
_atom_site_fract_y
_atom_site_fract_z
_atom_site_U_iso_or_equiv
_atom_site_adp_type
_atom_site_occupancy
_atom_site_symmetry_multiplicity
_atom_site_calc_flag
_atom_site_refinement_flags
Pb1 Pb 0.6667 0.3333 0.5000 0.0154(3) Uani 1 12 d S
Pb2 Pb 0.6667 0.3333 0.24818(5) 0.0154(2) Uani 1 6 d S
Pb3 Pb 0.3333 0.6667 0.12609(4) 0.0173(3) Uani 1 6 d S
K1 K 0.3333 0.6667 0.37958(18) 0.0206(11) Uani 1 6 d S
K2 K 0.6667 0.3333 0.0000 0.0198(9) Uani 0.70 12 d SP
Pb4 Pb 0.6667 0.3333 0.0000 0.0198(9) Uani 0.15 12 d SP
F1 F 0.643(3) 0.357(3) 0.3687(5) 0.025(5) Uiso 0.33 2 d SP
F2 F 0.3333 0.6667 0.0000 0.020(3) Uani 1 12 d S
C1 C 1.0000 0.0000 0.5000 0.022(9) Uani 1 12 d S
O1 O 1.1408(10) 0.282(2) 0.5000 0.025(2) Uani 1 4 d S
C2 C 1.0000 0.0000 0.2666(11) 0.011(4) Uani 1 6 d S
O2 O 1.1405(7) 0.2811(15) 0.2678(3) 0.0227(16) Uani 1 2 d S
C3 C 0.0000 1.0000 0.1077(12) 0.015(5) Uani 1 6 d S
O3 O -0.1393(7) 0.7214(15) 0.1066(3) 0.0222(16) Uani 1 2 d S

loop_
_atom_site_aniso_label
_atom_site_aniso_U_11
_atom_site_aniso_U_22
_atom_site_aniso_U_33
_atom_site_aniso_U_23
_atom_site_aniso_U_13
_atom_site_aniso_U_12
Pb1 0.0147(3) 0.0147(3) 0.0168(6) 0.000 0.000 0.00736(17)
Pb2 0.0166(2) 0.0166(2) 0.0128(4) 0.000 0.000 0.00831(12)
Pb3 0.0175(3) 0.0175(3) 0.0169(6) 0.000 0.000 0.00876(17)
K1 0.0212(16) 0.0212(16) 0.019(2) 0.000 0.000 0.0106(8)
K2 0.0245(13) 0.0245(13) 0.0104(16) 0.000 0.000 0.0122(6)
Pb4 0.0245(13) 0.0245(13) 0.0104(16) 0.000 0.000 0.0122(6)
F2 0.022(5) 0.022(5) 0.015(6) 0.000 0.000 0.011(2)
C1 0.027(12) 0.027(12) 0.011(18) 0.000 0.000 0.014(6)
O1 0.011(3) 0.009(6) 0.053(6) 0.000 0.000 0.005(3)
C2 0.010(5) 0.010(5) 0.013(10) 0.000 0.000 0.005(2)
O2 0.021(2) 0.015(4) 0.030(3) -0.004(3) -0.0020(14) 0.007(2)
C3 0.018(6) 0.018(6) 0.010(10) 0.000 0.000 0.009(3)
O3 0.020(3) 0.013(4) 0.032(3) -0.001(3) -0.0006(14) 0.006(2)

loop_
_atom_type_symbol
_atom_type_description
_atom_type_scat_dispersion_real
_atom_type_scat_dispersion_imag
_atom_type_scat_source
C C 0.0033 0.0016 'International Tables Vol C Tables 4.2.6.8 and 6.1.1.4'
O O 0.0106 0.0060 'International Tables Vol C Tables 4.2.6.8 and 6.1.1.4'
F F 0.0171 0.0103 'International Tables Vol C Tables 4.2.6.8 and 6.1.1.4'
K K 0.2009 0.2494 'International Tables Vol C Tables 4.2.6.8 and 6.1.1.4'
Pb Pb -3.3944 10.1111 'International Tables Vol C Tables 4.2.6.8 and 6.1.1.4'

loop_
_geom_angle_atom_site_label_1
_geom_angle_atom_site_label_2
_geom_angle_atom_site_label_3
_geom_angle
_geom_angle_site_symmetry_1
_geom_angle_site_symmetry_3
F1 Pb1 F1 170.0(15) 6_666 3_665
F1 Pb1 F1 175.0(7) 6_666 2_655
F1 Pb1 F1 175.0(7) 3_665 5_656
F1 Pb1 F1 170.0(15) 2_655 5_656
F1 Pb1 F1 175.0(7) 6_666 .
F1 Pb1 F1 175.0(7) 5_656 .
F1 Pb1 F1 175.0(7) 3_665 4_556
F1 Pb1 F1 175.0(7) 2_655 4_556
F1 Pb1 F1 170.0(15) . 4_556
F1 Pb1 O1 89.55(7) 6_666 2_645
F1 Pb1 O1 89.55(7) 3_665 2_645
F1 Pb1 O1 85.9(6) 2_655 2_645
F1 Pb1 O1 85.9(6) 5_656 2_645
F1 Pb1 O1 94.6(7) . 2_645
F1 Pb1 O1 94.6(7) 4_556 2_645
F1 Pb1 O1 85.9(6) 6_666 3_775
F1 Pb1 O1 85.9(6) 3_665 3_775
F1 Pb1 O1 94.6(7) 2_655 3_775
F1 Pb1 O1 94.6(7) 5_656 3_775
F1 Pb1 O1 89.55(7) . 3_775
F1 Pb1 O1 89.55(7) 4_556 3_775
O1 Pb1 O1 120.000(1) 2_645 3_775
F1 Pb1 O1 85.9(6) 6_666 .
F1 Pb1 O1 85.9(6) 3_665 .
F1 Pb1 O1 89.55(7) 2_655 .
F1 Pb1 O1 89.55(7) 5_656 .
F1 Pb1 O1 94.6(7) . .
F1 Pb1 O1 94.6(7) 4_556 .
O1 Pb1 O1 49.8(4) 2_645 .
O1 Pb1 O1 70.2(4) 3_775 .
F1 Pb1 O1 94.6(7) 6_666 3_665
F1 Pb1 O1 94.6(7) 3_665 3_665
F1 Pb1 O1 85.9(6) 2_655 3_665
F1 Pb1 O1 85.9(6) 5_656 3_665
F1 Pb1 O1 89.55(7) . 3_665
F1 Pb1 O1 89.55(7) 4_556 3_665
O1 Pb1 O1 70.2(4) 2_645 3_665
O1 Pb1 O1 169.8(4) 3_775 3_665
O1 Pb1 O1 120.000(1) . 3_665
F1 Pb1 O1 89.55(7) 6_666 2_655
F1 Pb1 O1 89.55(6) 3_665 2_655
F1 Pb1 O1 94.6(7) 2_655 2_655
F1 Pb1 O1 94.6(7) 5_656 2_655
F1 Pb1 O1 85.9(6) . 2_655
F1 Pb1 O1 85.9(6) 4_556 2_655
O1 Pb1 O1 169.8(4) 2_645 2_655
O1 Pb1 O1 49.8(4) 3_775 2_655
O1 Pb1 O1 120.000(1) . 2_655
O1 Pb1 O1 120.000(1) 3_665 2_655
F1 Pb1 O1 94.6(7) 6_666 1_455
F1 Pb1 O1 94.6(7) 3_665 1_455
F1 Pb1 O1 89.55(6) 2_655 1_455
F1 Pb1 O1 89.55(6) 5_656 1_455
F1 Pb1 O1 85.9(6) . 1_455
F1 Pb1 O1 85.9(6) 4_556 1_455
O1 Pb1 O1 120.000(2) 2_645 1_455
O1 Pb1 O1 120.000(1) 3_775 1_455
O1 Pb1 O1 169.8(4) . 1_455
O1 Pb1 O1 49.8(4) 3_665 1_455
O1 Pb1 O1 70.2(4) 2_655 1_455
F1 Pb2 O2 81.76(15) 3_665 2_645
F1 Pb2 O2 77.8(7) 2_655 2_645
F1 Pb2 O2 87.2(8) . 2_645
F1 Pb2 O2 77.8(7) 3_665 .
F1 Pb2 O2 81.76(15) 2_655 .
F1 Pb2 O2 87.2(8) . .
O2 Pb2 O2 49.2(3) 2_645 .
F1 Pb2 O2 77.8(7) 3_665 3_775
F1 Pb2 O2 87.2(8) 2_655 3_775
F1 Pb2 O2 81.76(15) . 3_775
O2 Pb2 O2 118.20(6) 2_645 3_775
O2 Pb2 O2 69.6(3) . 3_775
F1 Pb2 O2 87.2(8) 3_665 3_665
F1 Pb2 O2 77.8(7) 2_655 3_665
F1 Pb2 O2 81.76(15) . 3_665
O2 Pb2 O2 69.6(3) 2_645 3_665
O2 Pb2 O2 118.20(6) . 3_665
O2 Pb2 O2 161.3(3) 3_775 3_665
F1 Pb2 O2 81.76(15) 3_665 2_655
F1 Pb2 O2 87.2(8) 2_655 2_655
F1 Pb2 O2 77.8(7) . 2_655
O2 Pb2 O2 161.3(3) 2_645 2_655
O2 Pb2 O2 118.20(6) . 2_655
O2 Pb2 O2 49.2(3) 3_775 2_655
O2 Pb2 O2 118.20(6) 3_665 2_655
F1 Pb2 O2 87.2(8) 3_665 1_455
F1 Pb2 O2 81.76(15) 2_655 1_455
F1 Pb2 O2 77.8(7) . 1_455
O2 Pb2 O2 118.20(6) 2_645 1_455
O2 Pb2 O2 161.3(3) . 1_455
O2 Pb2 O2 118.20(6) 3_775 1_455
O2 Pb2 O2 49.2(3) 3_665 1_455
O2 Pb2 O2 69.6(3) 2_655 1_455
F2 Pb3 O3 82.25(14) . 2_675
F2 Pb3 O3 82.25(14) . 3_565
O3 Pb3 O3 70.1(3) 2_675 3_565
F2 Pb3 O3 82.25(14) . .
O3 Pb3 O3 48.7(3) 2_675 .
O3 Pb3 O3 118.21(6) 3_565 .
F2 Pb3 O3 82.25(14) . 3_455
O3 Pb3 O3 118.21(6) 2_675 3_455
O3 Pb3 O3 161.1(3) 3_565 3_455
O3 Pb3 O3 70.1(3) . 3_455
F2 Pb3 O3 82.25(14) . 1_655
O3 Pb3 O3 118.21(6) 2_675 1_655
O3 Pb3 O3 48.7(3) 3_565 1_655
O3 Pb3 O3 161.1(3) . 1_655
O3 Pb3 O3 118.21(6) 3_455 1_655
F2 Pb3 O3 82.25(14) . 2_665
O3 Pb3 O3 161.1(3) 2_675 2_665
O3 Pb3 O3 118.21(6) 3_565 2_665
O3 Pb3 O3 118.21(6) . 2_665
O3 Pb3 O3 48.7(3) 3_455 2_665
O3 Pb3 O3 70.1(3) 1_655 2_665
O2 K1 O2 68.3(2) 2_655 1_455
O2 K1 O2 68.3(2) 2_655 3_675
O2 K1 O2 68.3(2) 1_455 3_675
O2 K1 O1 101.3(2) 2_655 2_655
O2 K1 O1 142.97(9) 1_455 2_655
O2 K1 O1 142.97(9) 3_675 2_655
O2 K1 O1 142.97(9) 2_655 1_455
O2 K1 O1 101.3(2) 1_455 1_455
O2 K1 O1 142.97(9) 3_675 1_455
O1 K1 O1 64.9(3) 2_655 1_455
O2 K1 O1 142.97(9) 2_655 3_675
O2 K1 O1 142.97(9) 1_455 3_675
O2 K1 O1 101.3(2) 3_675 3_675
O1 K1 O1 64.9(3) 2_655 3_675
O1 K1 O1 64.9(3) 1_455 3_675
O2 K1 F1 67.83(15) 2_655 2_665
O2 K1 F1 126.4(3) 1_455 2_665
O2 K1 F1 67.83(15) 3_675 2_665
O1 K1 F1 75.31(17) 2_655 2_665
O1 K1 F1 132.4(2) 1_455 2_665
O1 K1 F1 75.31(17) 3_675 2_665
O2 K1 F1 67.83(15) 2_655 .
O2 K1 F1 67.83(15) 1_455 .
O2 K1 F1 126.4(3) 3_675 .
O1 K1 F1 75.31(17) 2_655 .
O1 K1 F1 75.31(17) 1_455 .
O1 K1 F1 132.4(2) 3_675 .
F1 K1 F1 119.50(5) 2_665 .
O2 K1 F1 126.4(3) 2_655 3_565
O2 K1 F1 67.83(15) 1_455 3_565
O2 K1 F1 67.83(15) 3_675 3_565
O1 K1 F1 132.4(2) 2_655 3_565
O1 K1 F1 75.31(17) 1_455 3_565
O1 K1 F1 75.31(17) 3_675 3_565
F1 K1 F1 119.50(5) 2_665 3_565
F1 K1 F1 119.50(5) . 3_565
O2 K1 F1 66.2(3) 2_655 3_675
O2 K1 F1 126.7(2) 1_455 3_675
O2 K1 F1 70.2(3) 3_675 3_675
O1 K1 F1 73.1(3) 2_655 3_675
O1 K1 F1 131.9(2) 1_455 3_675
O1 K1 F1 76.8(3) 3_675 3_675
F1 K1 F1 3.4(5) 2_665 3_675
F1 K1 F1 116.2(5) . 3_675
F1 K1 F1 122.9(5) 3_565 3_675
O2 K1 F1 70.2(4) 2_655 2_655
O2 K1 F1 66.2(3) 1_455 2_655
O2 K1 F1 126.7(2) 3_675 2_655
O1 K1 F1 76.8(3) 2_655 2_655
O1 K1 F1 73.1(3) 1_455 2_655
O1 K1 F1 131.9(2) 3_675 2_655
F1 K1 F1 122.9(5) 2_665 2_655
F1 K1 F1 116.2(5) 3_565 2_655
F1 K1 F1 119.60(4) 3_675 2_655
O2 K1 F1 66.2(3) 2_655 3_665
O2 K1 F1 70.2(4) 1_455 3_665
O2 K1 F1 126.7(2) 3_675 3_665
O1 K1 F1 73.1(3) 2_655 3_665
O1 K1 F1 76.8(3) 1_455 3_665
O1 K1 F1 131.9(2) 3_675 3_665
F1 K1 F1 116.2(5) 2_665 3_665
F1 K1 F1 122.9(5) 3_565 3_665
F1 K1 F1 112.9(10) 3_675 3_665
O3 K2 O3 96.1(3) 1_655 4_655
O3 K2 O3 140.93(11) 1_655 5_665
O3 K2 O3 70.8(2) 4_655 5_665
O3 K2 O3 70.8(2) 1_655 2_665
O3 K2 O3 140.93(11) 4_655 2_665
O3 K2 O3 96.1(3) 5_665 2_665
O3 K2 O3 140.93(11) 1_655 6
O3 K2 O3 70.8(2) 4_655 6
O3 K2 O3 70.8(2) 5_665 6
O3 K2 O3 140.93(11) 2_665 6
O3 K2 O3 70.8(2) 1_655 3
O3 K2 O3 140.93(11) 4_655 3
O3 K2 O3 140.93(11) 5_665 3
O3 K2 O3 70.8(2) 2_665 3
O3 K2 O3 96.1(3) 6 3
O3 K2 F2 70.47(5) 1_655 1_655
O3 K2 F2 70.47(5) 4_655 1_655
O3 K2 F2 131.97(14) 5_665 1_655
O3 K2 F2 131.97(14) 2_665 1_655
O3 K2 F2 70.47(5) 6 1_655
O3 K2 F2 70.47(5) 3 1_655
O3 K2 F2 70.47(5) 1_655 .
O3 K2 F2 70.47(5) 4_655 .
O3 K2 F2 70.47(5) 5_665 .
O3 K2 F2 70.47(5) 2_665 .
O3 K2 F2 131.97(14) 6 .
O3 K2 F2 131.97(14) 3 .
F2 K2 F2 120.0 1_655 .
O3 K2 F2 131.97(14) 1_655 1_545
O3 K2 F2 131.97(14) 4_655 1_545
O3 K2 F2 70.47(5) 5_665 1_545
O3 K2 F2 70.47(5) 2_665 1_545
O3 K2 F2 70.47(5) 6 1_545
O3 K2 F2 70.47(5) 3 1_545
F2 K2 F2 120.0 1_655 1_545
F2 K2 F2 120.0 . 1_545
Pb2 F1 Pb1 169.5(16) . .
Pb2 F1 K1 99.5(9) . .
Pb1 F1 K1 91.0(7) . .
Pb2 F1 K1 90.6(5) . 1_655
Pb1 F1 K1 83.6(4) . 1_655
K1 F1 K1 122.9(5) . 1_655
Pb2 F1 K1 90.6(5) . 1_545
Pb1 F1 K1 83.6(4) . 1_545
K1 F1 K1 122.9(5) . 1_545
K1 F1 K1 112.9(10) 1_655 1_545
Pb3 F2 Pb3 180.0 4 .
Pb3 F2 K2 90.0 4 1_455
Pb3 F2 K2 90.0 . 1_455
Pb3 F2 K2 90.0 4 1_565
Pb3 F2 K2 90.0 . 1_565
K2 F2 K2 120.0 1_455 1_565
Pb3 F2 K2 90.0 4 .
Pb3 F2 K2 90.0 . .
K2 F2 K2 120.0 1_455 .
K2 F2 K2 120.0 1_565 .
O1 C1 O1 120.000(2) . 3_765
O1 C1 O1 120.000(2) . 2_645
O1 C1 O1 120.000(4) 3_765 2_645
C1 O1 Pb1 95.1(2) . 1_655
C1 O1 Pb1 95.1(2) . .
Pb1 O1 Pb1 169.8(4) 1_655 .
C1 O1 K1 128.31(16) . 4_656
Pb1 O1 K1 86.83(14) 1_655 4_656
Pb1 O1 K1 86.83(14) . 4_656
C1 O1 K1 128.31(16) . 1_655
Pb1 O1 K1 86.83(14) 1_655 1_655
Pb1 O1 K1 86.83(14) . 1_655
K1 O1 K1 103.4(3) 4_656 1_655
O2 C2 O2 119.97(6) 3_765 2_645
O2 C2 O2 119.97(6) 3_765 .
O2 C2 O2 119.97(6) 2_645 .
C2 O2 Pb2 95.0(2) . 1_655
C2 O2 Pb2 95.0(2) . .
Pb2 O2 Pb2 161.3(3) 1_655 .
C2 O2 K1 131.4(10) . 1_655
Pb2 O2 K1 92.59(14) 1_655 1_655
Pb2 O2 K1 92.59(14) . 1_655
O3 C3 O3 119.97(7) 3_465 .
O3 C3 O3 119.97(7) 3_465 2_675
O3 C3 O3 119.97(7) . 2_675
C3 O3 K2 132.9(11) . 1_455
C3 O3 Pb3 95.2(2) . .
K2 O3 Pb3 92.16(15) 1_455 .
C3 O3 Pb3 95.2(2) . 1_455
K2 O3 Pb3 92.17(15) 1_455 1_455
Pb3 O3 Pb3 161.1(3) . 1_455

loop_
_geom_bond_atom_site_label_1
_geom_bond_atom_site_label_2
_geom_bond_distance
_geom_bond_site_symmetry_2
Pb1 F1 2.454(9) 6_666
Pb1 F1 2.454(9) 3_665
Pb1 F1 2.454(9) 2_655
Pb1 F1 2.454(9) 5_656
Pb1 F1 2.454(9) .
Pb1 F1 2.454(9) 4_556
Pb1 O1 2.6668(9) 2_645
Pb1 O1 2.6668(9) 3_775
Pb1 O1 2.6668(9) .
Pb1 O1 2.6668(9) 3_665
Pb1 O1 2.6668(8) 2_655
Pb1 O1 2.6668(8) 1_455
Pb2 F1 2.254(10) 3_665
Pb2 F1 2.254(10) 2_655
Pb2 F1 2.254(10) .
Pb2 O2 2.6918(11) 2_645
Pb2 O2 2.6918(11) .
Pb2 O2 2.6918(11) 3_775
Pb2 O2 2.6918(11) 3_665
Pb2 O2 2.6918(11) 2_655
Pb2 O2 2.6918(11) 1_455
Pb3 F2 2.3478(8) .
Pb3 O3 2.6926(11) 2_675
Pb3 O3 2.6926(11) 3_565
Pb3 O3 2.6926(11) .
Pb3 O3 2.6926(11) 3_455
Pb3 O3 2.6926(11) 1_655
Pb3 O3 2.6926(11) 2_665
K1 O2 2.735(7) 2_655
K1 O2 2.735(7) 1_455
K1 O2 2.735(7) 3_675
K1 O1 2.858(7) 2_655
K1 O1 2.858(7) 1_455
K1 O1 2.858(6) 3_675
K1 F1 2.86(3) 2_665
K1 F1 2.86(3) .
K1 F1 2.86(3) 3_565
K2 O3 2.669(7) 1_655
K2 O3 2.669(7) 4_655
K2 O3 2.669(7) 5_665
K2 O3 2.669(7) 2_665
K2 O3 2.669(7) 6
K2 O3 2.669(7) 3
K2 F2 3.0671(3) 1_655
K2 F2 3.0671(3) .
K2 F2 3.0671(3) 1_545
F2 Pb3 2.3478(8) 4
F2 K2 3.0671(3) 1_455
F2 K2 3.0671(3) 1_565
C1 O1 1.296(10) .
C1 O1 1.296(9) 3_765
C1 O1 1.296(10) 2_645
O1 Pb1 2.6668(9) 1_655
O1 K1 2.858(6) 4_656
O1 K1 2.858(6) 1_655
C2 O2 1.293(7) 3_765
C2 O2 1.293(7) 2_645
C2 O2 1.293(7) .
O2 Pb2 2.6917(11) 1_655
O2 K1 2.735(7) 1_655
C3 O3 1.282(7) 3_465
C3 O3 1.282(7) .
C3 O3 1.282(7) 2_675
O3 K2 2.669(7) 1_455
O3 Pb3 2.6926(11) 1_455
